data_2213731
loop_
_publ_author_name
'Wang, Hui-Sheng'
'Ma, Cheng-Bing'
'Wang, Mei'
'Chen, Chang-Neng'
'Liu, Qiu-Tian'

_publ_section_title
;
 Pyridinium
 aquapyridinebis(salicylato-\k^2^<i>O</i>,<i>O</i>')manganese(III)
;
_journal_coeditor_code CS2025
_journal_issue 6
_journal_name_full 'Acta Crystallographica Section E'
_journal_page_first m1616
_journal_page_last m1618
_journal_paper_doi 10.1107/S1600536807015267
_journal_volume 63
_journal_year 2007
_chemical_formula_iupac '(C5 H6 N) [Mn (C7 H4 O2)2 (C5 H5 N) (H2 O)]'
_chemical_formula_moiety 'C19 H15 Mn N O7, C5 H6 N'
_chemical_formula_sum 'C24 H21 Mn N2 O7'
_chemical_formula_weight 504.37
_chemical_name_systematic
;
Pyridinium aquapyridinebis(salicylato-\k^2^O,O')manganese(III)
;
_space_group_IT_number 14
_symmetry_cell_setting monoclinic
_symmetry_space_group_name_Hall '-P 2yn'
_symmetry_space_group_name_H-M 'P 1 21/n 1'
_atom_sites_solution_hydrogens geom
_atom_sites_solution_primary direct
_atom_sites_solution_secondary difmap
_audit_creation_method SHELXL-97
_cell_angle_alpha 90.00
_cell_angle_beta 104.579(2)
_cell_angle_gamma 90.00
_cell_formula_units_Z 4
_cell_length_a 12.0499(9)
_cell_length_b 11.3964(7)
_cell_length_c 16.4446(11)
_cell_measurement_reflns_used 4113
_cell_measurement_temperature 295(2)
_cell_measurement_theta_max 27.48
_cell_measurement_theta_min 2.20
_cell_volume 2185.5(3)
_computing_cell_refinement CrystalClear
_computing_data_collection 'CrystalClear (Rigaku, 2000)'
_computing_data_reduction CrystalClear
_computing_molecular_graphics 'SHELXTL (Bruker, 1997)'
_computing_publication_material SHELXTL
_computing_structure_refinement 'SHELXL97 (Sheldrick, 1997)'
_computing_structure_solution 'SHELXS97 (Sheldrick, 1997)'
_diffrn_ambient_temperature 295(2)
_diffrn_measured_fraction_theta_full 0.999
_diffrn_measured_fraction_theta_max 0.999
_diffrn_measurement_device_type 'Rigaku MERCURY CCD'
_diffrn_measurement_method \w
_diffrn_radiation_monochromator graphite
_diffrn_radiation_source 'fine-focus sealed tube'
_diffrn_radiation_type MoK\a
_diffrn_radiation_wavelength 0.71073
_diffrn_reflns_av_R_equivalents 0.0397
_diffrn_reflns_av_sigmaI/netI 0.0339
_diffrn_reflns_limit_h_max 15
_diffrn_reflns_limit_h_min -12
_diffrn_reflns_limit_k_max 12
_diffrn_reflns_limit_k_min -14
_diffrn_reflns_limit_l_max 19
_diffrn_reflns_limit_l_min -21
_diffrn_reflns_number 16400
_diffrn_reflns_theta_full 27.48
_diffrn_reflns_theta_max 27.48
_diffrn_reflns_theta_min 2.41
_diffrn_standards_decay_% 0
_diffrn_standards_interval_count 0
_diffrn_standards_interval_time 0
_diffrn_standards_number 0
_exptl_absorpt_coefficient_mu 0.654
_exptl_absorpt_correction_T_max 1.0000
_exptl_absorpt_correction_T_min 0.8077
_exptl_absorpt_correction_type multi-scan
_exptl_absorpt_process_details '(SADABS; Sheldrick, 1996)'
_exptl_crystal_colour 'dark brown'
_exptl_crystal_density_diffrn 1.533
_exptl_crystal_density_method 'not measured'
_exptl_crystal_description Prism
_exptl_crystal_F_000 1040
_exptl_crystal_size_max 0.3
_exptl_crystal_size_mid 0.2
_exptl_crystal_size_min 0.1
_refine_diff_density_max 0.351
_refine_diff_density_min -0.354
_refine_ls_extinction_method none
_refine_ls_goodness_of_fit_ref 1.080
_refine_ls_hydrogen_treatment mixed
_refine_ls_matrix_type full
_refine_ls_number_parameters 319
_refine_ls_number_reflns 5015
_refine_ls_number_restraints 0
_refine_ls_restrained_S_all 1.080
_refine_ls_R_factor_all 0.0711
_refine_ls_R_factor_gt 0.0479
_refine_ls_shift/su_max 0.001
_refine_ls_shift/su_mean 0.000
_refine_ls_structure_factor_coef Fsqd
_refine_ls_weighting_details 'calc w=1/[\s^2^(Fo^2^)+(0.0591P)^2^+0.2983P] where P=(Fo^2^+2Fc^2^)/3'
_refine_ls_weighting_scheme calc
_refine_ls_wR_factor_gt 0.1107
_refine_ls_wR_factor_ref 0.1221
_reflns_number_gt 3770
_reflns_number_total 5015
_reflns_threshold_expression I>2\s(I)
_cod_data_source_file cs2025.cif
_cod_data_source_block I
_cod_depositor_comments
;
The following automatic conversions were performed:
'_symmetry_cell_setting' value 'Monoclinic' changed to 'monoclinic'
according to '/home/saulius/struct/CIF-dictionaries/cif_core.dic'
dictionary named 'cif_core.dic' version 2.4.1 from 2010-06-29.

Automatic conversion script
Id: cif_fix_enum 1527 2010-12-29 10:47:43Z saulius 

The following automatic conversions were performed:

'_symmetry_cell_setting' value 'Monoclinic' changed to 'monoclinic'
according to /home/saulius/struct/CIF-dictionaries/cif_core.dic
dictionary named 'cif_core.dic' version 2.4.1 from 2010-06-29.

Automatic conversion script
Id: cif_fix_values 1715 2011-07-08 13:25:40Z adriana 
;
_cod_original_sg_symbol_Hall -P2yn
_cod_original_sg_symbol_H-M 'P 21/n'
_cod_database_code 2213731
_cod_database_fobs_code 2213731

loop_
_symmetry_equiv_pos_as_xyz
'x, y, z'
'-x+1/2, y+1/2, -z+1/2'
'-x, -y, -z'
'x-1/2, -y-1/2, z-1/2'

loop_
_atom_site_type_symbol
_atom_site_label
_atom_site_fract_x
_atom_site_fract_y
_atom_site_fract_z
_atom_site_U_iso_or_equiv
_atom_site_adp_type
_atom_site_calc_flag
_atom_site_refinement_flags
_atom_site_occupancy
Mn Mn 0.73667(3) 0.81871(3) 0.98464(2) 0.03360(13) Uani d . 1
O O1 0.78748(15) 0.82648(15) 1.10238(10) 0.0451(4) Uani d . 1
O O2 0.89258(14) 0.81669(13) 0.97417(10) 0.0382(4) Uani d . 1
O O3 1.07537(14) 0.85439(15) 1.00196(11) 0.0459(4) Uani d . 1
O O4 0.68969(14) 0.80995(14) 0.86739(10) 0.0386(4) Uani d . 1
O O5 0.58054(14) 0.81959(14) 0.99278(11) 0.0419(4) Uani d . 1
O O6 0.39422(16) 0.84936(16) 0.95298(14) 0.0571(5) Uani d . 1
O O7 0.73164(18) 1.01470(17) 0.97321(13) 0.0538(5) Uani d . 1
C C1 0.8891(2) 0.8647(2) 1.14617(14) 0.0363(5) Uani d . 1
C C2 0.9006(2) 0.8895(2) 1.23191(15) 0.0461(6) Uani d . 1
H H2A 0.8366 0.8795 1.2551 0.055 Uiso calc R 1
C C3 1.0026(3) 0.9280(2) 1.28206(15) 0.0540(7) Uani d . 1
H H3A 1.0085 0.9426 1.3399 0.065 Uiso calc R 1
C C4 1.0973(3) 0.9459(2) 1.25041(16) 0.0547(7) Uani d . 1
H H4A 1.1673 0.9741 1.2856 0.066 Uiso calc R 1
C C5 1.0881(2) 0.9221(2) 1.16692(16) 0.0438(6) Uani d . 1
H H5A 1.1528 0.9338 1.1447 0.053 Uiso calc R 1
C C6 0.9853(2) 0.88076(18) 1.11365(14) 0.0342(5) Uani d . 1
C C7 0.98561(19) 0.85043(18) 1.02654(14) 0.0326(5) Uani d . 1
C C8 0.5944(2) 0.8604(2) 0.82185(14) 0.0362(5) Uani d . 1
C C9 0.5906(2) 0.8885(2) 0.73793(15) 0.0487(6) Uani d . 1
H H9A 0.6552 0.8725 0.7164 0.058 Uiso calc R 1
C C10 0.4947(3) 0.9386(3) 0.68677(18) 0.0612(8) Uani d . 1
H H10A 0.4933 0.9557 0.6300 0.073 Uiso calc R 1
C C11 0.4000(3) 0.9648(3) 0.71645(18) 0.0620(8) Uani d . 1
H H11A 0.3346 1.0012 0.6809 0.074 Uiso calc R 1
C C12 0.4019(2) 0.9376(2) 0.79782(18) 0.0516(7) Uani d . 1
H H12A 0.3367 0.9549 0.8183 0.062 Uiso calc R 1
C C13 0.4978(2) 0.88459(19) 0.85187(15) 0.0375(5) Uani d . 1
C C14 0.4893(2) 0.85055(19) 0.93675(16) 0.0394(6) Uani d . 1
C C15 0.6636(2) 0.5543(2) 1.02244(17) 0.0489(6) Uani d . 1
H H15A 0.6089 0.5981 1.0425 0.059 Uiso calc R 1
C C16 0.6601(3) 0.4340(2) 1.02669(18) 0.0562(7) Uani d . 1
H H16A 0.6038 0.3960 1.0488 0.067 Uiso calc R 1
C C17 0.7390(3) 0.3696(3) 0.99850(17) 0.0556(7) Uani d . 1
H H17A 0.7387 0.2863 1.0006 0.067 Uiso calc R 1
C C18 0.8181(3) 0.4285(2) 0.96733(18) 0.0571(7) Uani d . 1
H H18A 0.8743 0.3867 0.9477 0.069 Uiso calc R 1
C C19 0.8152(2) 0.5494(2) 0.96471(16) 0.0497(7) Uani d . 1
H H19A 0.8703 0.5893 0.9424 0.060 Uiso calc R 1
C C20 1.1134(3) 0.7948(3) 0.8006(2) 0.0605(8) Uani d . 1
H H20A 1.1857 0.8196 0.8342 0.073 Uiso calc R 1
C C21 1.1028(3) 0.7619(3) 0.7205(2) 0.0658(9) Uani d . 1
H H21A 1.1670 0.7656 0.6969 0.079 Uiso calc R 1
C C22 0.9997(3) 0.7233(3) 0.67344(18) 0.0636(9) Uani d . 1
H H22A 0.9922 0.6979 0.6173 0.076 Uiso calc R 1
C C23 0.9066(3) 0.7210(3) 0.70732(19) 0.0667(9) Uani d . 1
H H23A 0.8342 0.6941 0.6751 0.080 Uiso calc R 1
C C24 0.9201(3) 0.7585(3) 0.78877(19) 0.0597(8) Uani d . 1
H H24A 0.8565 0.7597 0.8131 0.072 Uiso calc R 1
N N1 0.73941(17) 0.61282(18) 0.99179(12) 0.0402(5) Uani d . 1
N N2 1.0221(2) 0.7927(2) 0.83277(16) 0.0541(6) Uani d . 1
H H7B 0.799(3) 1.054(3) 0.9837(19) 0.074(10) Uiso d . 1
H H7A 0.686(3) 1.053(3) 1.0003(19) 0.075(10) Uiso d . 1
H H2B 1.033(4) 0.817(3) 0.890(3) 0.127(16) Uiso d . 1

loop_
_atom_site_aniso_label
_atom_site_aniso_U_11
_atom_site_aniso_U_22
_atom_site_aniso_U_33
_atom_site_aniso_U_12
_atom_site_aniso_U_13
_atom_site_aniso_U_23
Mn 0.0301(2) 0.0432(2) 0.0303(2) -0.00304(15) 0.01285(15) -0.00283(14)
O1 0.0374(10) 0.0698(12) 0.0308(9) -0.0105(8) 0.0139(7) -0.0052(8)
O2 0.0300(9) 0.0533(10) 0.0344(9) -0.0061(7) 0.0141(7) -0.0086(7)
O3 0.0332(10) 0.0598(11) 0.0488(10) -0.0068(8) 0.0181(8) -0.0108(8)
O4 0.0317(9) 0.0529(10) 0.0324(9) 0.0045(7) 0.0101(7) -0.0030(7)
O5 0.0336(9) 0.0536(10) 0.0427(10) -0.0013(7) 0.0178(8) 0.0040(7)
O6 0.0390(11) 0.0579(11) 0.0854(15) 0.0042(9) 0.0361(10) 0.0076(10)
O7 0.0470(12) 0.0447(11) 0.0794(14) -0.0085(9) 0.0339(11) -0.0129(9)
C1 0.0417(14) 0.0361(12) 0.0301(12) 0.0011(10) 0.0073(10) 0.0003(9)
C2 0.0513(17) 0.0554(16) 0.0327(13) -0.0029(12) 0.0126(12) 0.0002(11)
C3 0.070(2) 0.0631(18) 0.0251(12) -0.0018(14) 0.0047(13) -0.0017(11)
C4 0.0535(19) 0.0618(18) 0.0403(15) -0.0108(13) -0.0040(13) 0.0004(12)
C5 0.0364(14) 0.0468(14) 0.0455(15) -0.0038(11) 0.0055(11) 0.0023(11)
C6 0.0359(13) 0.0327(12) 0.0336(12) 0.0009(9) 0.0076(10) 0.0023(9)
C7 0.0305(12) 0.0301(11) 0.0393(13) 0.0003(9) 0.0126(10) -0.0008(9)
C8 0.0348(13) 0.0357(12) 0.0356(13) -0.0052(10) 0.0045(10) -0.0024(9)
C9 0.0478(17) 0.0616(17) 0.0360(14) 0.0000(12) 0.0093(12) 0.0005(11)
C10 0.062(2) 0.076(2) 0.0396(15) 0.0053(15) 0.0018(14) 0.0043(13)
C11 0.0500(19) 0.0692(19) 0.0546(18) 0.0062(15) -0.0097(14) 0.0070(15)
C12 0.0356(15) 0.0478(15) 0.0692(19) 0.0007(11) 0.0088(13) -0.0008(13)
C13 0.0320(13) 0.0330(12) 0.0469(14) -0.0036(9) 0.0086(11) -0.0005(10)
C14 0.0346(13) 0.0305(12) 0.0570(16) -0.0022(9) 0.0188(12) -0.0023(10)
C15 0.0412(15) 0.0529(16) 0.0535(16) -0.0019(12) 0.0138(13) 0.0001(12)
C16 0.0526(18) 0.0515(17) 0.0655(19) -0.0111(13) 0.0167(15) 0.0068(13)
C17 0.067(2) 0.0420(15) 0.0549(18) -0.0033(13) 0.0096(15) 0.0006(12)
C18 0.065(2) 0.0502(17) 0.0613(18) 0.0067(13) 0.0252(16) 0.0001(13)
C19 0.0553(18) 0.0456(15) 0.0513(16) -0.0026(12) 0.0194(14) 0.0032(12)
C20 0.059(2) 0.0655(19) 0.0599(19) 0.0000(14) 0.0195(16) 0.0086(14)
C21 0.072(2) 0.071(2) 0.066(2) 0.0186(17) 0.0398(18) 0.0157(16)
C22 0.094(3) 0.0613(18) 0.0424(16) 0.0114(17) 0.0290(17) -0.0040(13)
C23 0.066(2) 0.073(2) 0.0567(19) -0.0052(16) 0.0069(17) 0.0001(15)
C24 0.060(2) 0.071(2) 0.0579(19) 0.0125(16) 0.0321(16) 0.0157(15)
N1 0.0386(12) 0.0439(12) 0.0366(11) -0.0012(9) 0.0066(9) 0.0016(8)
N2 0.0702(19) 0.0531(14) 0.0428(13) 0.0072(12) 0.0210(13) -0.0018(10)

loop_
_atom_type_symbol
_atom_type_description
_atom_type_scat_dispersion_real
_atom_type_scat_dispersion_imag
_atom_type_scat_source
C C 0.0033 0.0016 'International Tables Vol C Tables 4.2.6.8 and 6.1.1.4'
H H 0.0000 0.0000 'International Tables Vol C Tables 4.2.6.8 and 6.1.1.4'
N N 0.0061 0.0033 'International Tables Vol C Tables 4.2.6.8 and 6.1.1.4'
O O 0.0106 0.0060 'International Tables Vol C Tables 4.2.6.8 and 6.1.1.4'
Mn Mn 0.3368 0.7283 'International Tables Vol C Tables 4.2.6.8 and 6.1.1.4'

loop_
_geom_angle_atom_site_label_1
_geom_angle_atom_site_label_2
_geom_angle_atom_site_label_3
_geom_angle
_geom_angle_publ_flag
O4 Mn O1 178.62(7) yes
O4 Mn O5 91.41(7) ?
O1 Mn O5 89.93(7) yes
O4 Mn O2 87.49(7) yes
O1 Mn O2 91.17(7) ?
O5 Mn O2 178.85(7) yes
O4 Mn O7 88.39(7) ?
O1 Mn O7 91.97(8) yes
O5 Mn O7 89.68(7) yes
O2 Mn O7 90.62(7) ?
O4 Mn N1 89.72(7) ?
O1 Mn N1 89.93(7) ?
O5 Mn N1 90.20(7) ?
O2 Mn N1 89.47(7) ?
O7 Mn N1 178.10(7) yes
C1 O1 Mn 126.20(14) ?
C7 O2 Mn 129.76(14) ?
C8 O4 Mn 123.39(14) ?
C8 O4 H24A 124.3 ?
Mn O4 H24A 108.9 ?
C14 O5 Mn 128.63(15) ?
Mn O7 H7B 118(2) ?
Mn O7 H7A 117(2) ?
H7B O7 H7A 107(3) ?
O1 C1 C6 124.9(2) ?
O1 C1 C2 116.9(2) ?
C6 C1 C2 118.2(2) ?
C3 C2 C1 120.9(3) ?
C3 C2 H2A 119.5 ?
C1 C2 H2A 119.5 ?
C2 C3 C4 121.4(2) ?
C2 C3 H3A 119.3 ?
C4 C3 H3A 119.3 ?
C5 C4 C3 118.6(3) ?
C5 C4 H4A 120.7 ?
C3 C4 H4A 120.7 ?
C4 C5 C6 121.6(3) ?
C4 C5 H5A 119.2 ?
C6 C5 H5A 119.2 ?
C1 C6 C5 119.2(2) ?
C1 C6 C7 122.9(2) ?
C5 C6 C7 117.8(2) ?
O3 C7 O2 118.3(2) ?
O3 C7 C6 121.4(2) ?
O2 C7 C6 120.3(2) ?
O4 C8 C13 124.1(2) ?
O4 C8 C9 117.4(2) ?
C13 C8 C9 118.5(2) ?
C10 C9 C8 120.7(3) ?
C10 C9 H9A 119.6 ?
C8 C9 H9A 119.6 ?
C9 C10 C11 121.1(3) ?
C9 C10 H10A 119.4 ?
C11 C10 H10A 119.4 ?
C12 C11 C10 119.0(3) ?
C12 C11 H11A 120.5 ?
C10 C11 H11A 120.5 ?
C11 C12 C13 121.7(3) ?
C11 C12 H12A 119.2 ?
C13 C12 H12A 119.2 ?
C8 C13 C12 119.1(2) ?
C8 C13 C14 122.9(2) ?
C12 C13 C14 117.9(2) ?
O6 C14 O5 120.6(2) ?
O6 C14 C13 119.6(2) ?
O5 C14 C13 119.7(2) ?
N1 C15 C16 123.6(3) ?
N1 C15 H15A 118.2 ?
C16 C15 H15A 118.2 ?
C17 C16 C15 118.9(3) ?
C17 C16 H16A 120.5 ?
C15 C16 H16A 120.5 ?
C18 C17 C16 118.2(3) ?
C18 C17 H17A 120.9 ?
C16 C17 H17A 120.9 ?
C17 C18 C19 119.3(3) ?
C17 C18 H18A 120.4 ?
C19 C18 H18A 120.4 ?
N1 C19 C18 123.2(3) ?
N1 C19 H19A 118.4 ?
C18 C19 H19A 118.4 ?
N2 C20 C21 119.9(3) ?
N2 C20 H20A 120.0 ?
C21 C20 H20A 120.0 ?
C20 C21 C22 119.7(3) ?
C20 C21 H21A 120.1 ?
C22 C21 H21A 120.1 ?
C21 C22 C23 119.8(3) ?
C21 C22 H22A 120.1 ?
C23 C22 H22A 120.1 ?
C22 C23 C24 118.7(3) ?
C22 C23 H23A 120.6 ?
C24 C23 H23A 120.6 ?
N2 C24 C23 119.5(3) ?
N2 C24 H24A 120.3 ?
C23 C24 H24A 120.3 ?
C15 N1 C19 116.8(2) ?
C15 N1 Mn 121.18(18) ?
C19 N1 Mn 121.97(17) ?
C24 N2 C20 122.3(3) ?
C24 N2 H2B 121(3) ?
C20 N2 H2B 117(3) ?

loop_
_geom_bond_atom_site_label_1
_geom_bond_atom_site_label_2
_geom_bond_site_symmetry_2
_geom_bond_distance
_geom_bond_publ_flag
Mn O4 . 1.8705(16) yes
Mn O1 . 1.8800(16) yes
Mn O5 . 1.9194(16) yes
Mn O2 1 1.9294(16) ?
Mn O2 . 1.9294(16) yes
Mn O7 . 2.241(2) yes
Mn N1 . 2.349(2) yes
O1 C1 . 1.328(3) ?
O2 C7 . 1.288(3) ?
O3 C7 . 1.247(3) ?
O4 C8 . 1.334(3) ?
O5 C14 . 1.293(3) ?
O6 C14 . 1.240(3) ?
O7 H7B . 0.90(3) ?
O7 H7A . 0.90(3) ?
C1 C6 . 1.405(3) ?
C1 C2 . 1.410(3) ?
C2 C3 . 1.368(4) ?
C2 H2A . 0.9500 ?
C3 C4 . 1.384(4) ?
C3 H3A . 0.9500 ?
C4 C5 . 1.376(3) ?
C4 H4A . 0.9500 ?
C5 C6 . 1.407(3) ?
C5 H5A . 0.9500 ?
C6 C7 . 1.475(3) ?
C7 O3 1 1.247(3) ?
C7 O2 1 1.288(3) ?
C8 C13 . 1.401(3) ?
C8 C9 . 1.406(3) ?
C9 C10 . 1.372(4) ?
C9 H9A . 0.9500 ?
C10 C11 . 1.382(4) ?
C10 H10A . 0.9500 ?
C11 C12 . 1.368(4) ?
C11 H11A . 0.9500 ?
C12 C13 . 1.405(4) ?
C12 H12A . 0.9500 ?
C13 C14 . 1.477(3) ?
C15 N1 . 1.328(3) ?
C15 C16 . 1.375(4) ?
C15 H15A . 0.9500 ?
C16 C17 . 1.370(4) ?
C16 H16A . 0.9500 ?
C17 C18 . 1.367(4) ?
C17 H17A . 0.9500 ?
C18 C19 . 1.378(4) ?
C18 H18A . 0.9500 ?
C19 N1 . 1.327(3) ?
C19 H19A . 0.9500 ?
C20 N2 . 1.336(4) ?
C20 C21 . 1.344(4) ?
C20 H20A . 0.9500 ?
C21 C22 . 1.361(5) ?
C21 H21A . 0.9500 ?
C22 C23 . 1.373(4) ?
C22 H22A . 0.9500 ?
C23 C24 . 1.376(4) ?
C23 H23A . 0.9500 ?
C24 N2 . 1.318(4) ?
C24 H24A . 0.9500 ?
N2 H2B . 0.95(4) ?

loop_
_geom_hbond_atom_site_label_D
_geom_hbond_atom_site_label_H
_geom_hbond_atom_site_label_A
_geom_hbond_site_symmetry_A
_geom_hbond_distance_DH
_geom_hbond_distance_HA
_geom_hbond_distance_DA
_geom_hbond_angle_DHA
O7 H7B O3 3_777 0.90(3) 1.81(3) 2.706(3) 173(3)
O7 H7A O6 3_677 0.90(3) 1.77(3) 2.665(3) 170(3)
N2 H2B O3 1 0.95(4) 1.84(4) 2.783(3) 172(4)
C24 H24A O4 . 0.95 2.46 3.396(3) 167
C21 H21A O1 4_675 0.95 2.60 3.452(3) 150
